data_4505418
loop_
_publ_author_name
'Ma, Bao-Qing'
'Coppens, Philip'

_publ_section_title
;
 Variable Conformation of Benzophenone in a Series of Resorcinarene-Based
 Supramolecular Frameworks
;
_journal_issue 6
_journal_name_full 'Crystal Growth &amp; Design'
_journal_page_first 1377
_journal_paper_doi 10.1021/cg0499562
_journal_volume 4
_journal_year 2004
_chemical_formula_sum 'C55 H52 N2 O10'
_chemical_formula_weight 900.99
_chemical_name_systematic
; 
 ? 
;
_space_group_IT_number 2
_symmetry_cell_setting triclinic
_symmetry_space_group_name_Hall '-P 1'
_symmetry_space_group_name_H-M 'P -1'
_atom_sites_solution_hydrogens geom
_atom_sites_solution_primary direct
_atom_sites_solution_secondary difmap
_audit_creation_method SHELXL-97
_cell_angle_alpha 75.975(1)
_cell_angle_beta 79.797(1)
_cell_angle_gamma 68.858(1)
_cell_formula_units_Z 2
_cell_length_a 10.0723(2)
_cell_length_b 13.7350(3)
_cell_length_c 17.3384(4)
_cell_measurement_temperature 90(1)
_cell_volume 2159.81(8)
_computing_cell_refinement SMART
_computing_data_collection 'SMART CCD 1000'
_computing_data_reduction SAINT
_computing_molecular_graphics XP
_computing_publication_material XCIF
_computing_structure_refinement 'SHELXL-97 (Sheldrick, 1997)'
_computing_structure_solution 'SHELXS-97 (Sheldrick, 1990)'
_diffrn_ambient_temperature 90(1)
_diffrn_measured_fraction_theta_full 0.838
_diffrn_measured_fraction_theta_max 0.838
_diffrn_radiation_monochromator graphite
_diffrn_radiation_source 'fine-focus sealed tube'
_diffrn_radiation_type MoK\a
_diffrn_radiation_wavelength 0.71073
_diffrn_reflns_av_R_equivalents 0.0317
_diffrn_reflns_av_sigmaI/netI 0.0536
_diffrn_reflns_limit_h_max 13
_diffrn_reflns_limit_h_min -12
_diffrn_reflns_limit_k_max 18
_diffrn_reflns_limit_k_min -18
_diffrn_reflns_limit_l_max 24
_diffrn_reflns_limit_l_min -23
_diffrn_reflns_number 20490
_diffrn_reflns_theta_full 30.56
_diffrn_reflns_theta_max 30.56
_diffrn_reflns_theta_min 1.22
_exptl_absorpt_coefficient_mu 0.095
_exptl_crystal_colour yellow
_exptl_crystal_density_diffrn 1.385
_exptl_crystal_density_method 'not measured'
_exptl_crystal_description block
_exptl_crystal_F_000 952
_exptl_crystal_size_max 0.48
_exptl_crystal_size_mid 0.32
_exptl_crystal_size_min 0.24
_refine_diff_density_max 1.061
_refine_diff_density_min -1.061
_refine_diff_density_rms 0.086
_refine_ls_extinction_coef 0.0170(18)
_refine_ls_extinction_expression Fc^*^=kFc[1+0.001xFc^2^\l^3^/sin(2\q)]^-1/4^
_refine_ls_extinction_method SHELXL
_refine_ls_goodness_of_fit_ref 1.053
_refine_ls_hydrogen_treatment mixed
_refine_ls_matrix_type full
_refine_ls_number_parameters 805
_refine_ls_number_reflns 11109
_refine_ls_number_restraints 0
_refine_ls_restrained_S_all 1.053
_refine_ls_R_factor_all 0.0806
_refine_ls_R_factor_gt 0.0574
_refine_ls_shift/su_max 0.000
_refine_ls_shift/su_mean 0.000
_refine_ls_structure_factor_coef Fsqd
_refine_ls_weighting_details 'calc w=1/[\s^2^(Fo^2^)+(0.0981P)^2^+0.5339P] where P=(Fo^2^+2Fc^2^)/3'
_refine_ls_weighting_scheme calc
_refine_ls_wR_factor_gt 0.1597
_refine_ls_wR_factor_ref 0.1732
_reflns_number_gt 7938
_reflns_number_total 11109
_reflns_threshold_expression >2sigma(I)
_cod_data_source_file cg0499562si20040122_042055.cif
_cod_data_source_block p-1
_cod_original_sg_symbol_H-M P-1
_cod_database_code 4505418

loop_
_symmetry_equiv_pos_as_xyz
'x, y, z'
'-x, -y, -z'

loop_
_atom_site_label
_atom_site_type_symbol
_atom_site_fract_x
_atom_site_fract_y
_atom_site_fract_z
_atom_site_U_iso_or_equiv
_atom_site_adp_type
_atom_site_occupancy
_atom_site_symmetry_multiplicity
_atom_site_calc_flag
O1 O 0.10117(15) 0.33852(11) -0.09010(8) 0.0167(3) Uani 1 1 d
O2 O 0.19320(15) 0.62564(10) -0.03012(9) 0.0172(3) Uani 1 1 d
H2 H 0.210(3) 0.643(2) 0.0037(19) 0.042(9) Uiso 1 1 d
O3 O 0.01201(15) 0.51805(11) 0.22054(8) 0.0166(3) Uani 1 1 d
H3 H -0.058(3) 0.526(2) 0.2507(16) 0.030(7) Uiso 1 1 d
O4 O 0.23497(15) 0.29474(11) 0.45382(8) 0.0176(3) Uani 1 1 d
H4 H 0.134(4) 0.314(3) 0.4761(19) 0.055(9) Uiso 1 1 d
O5 O 0.68757(18) 0.11053(12) 0.48840(10) 0.0272(4) Uani 1 1 d
H5 H 0.720(5) 0.068(4) 0.523(3) 0.107(17) Uiso 1 1 d
O6 O 0.60897(17) -0.17819(11) 0.41636(9) 0.0234(3) Uani 1 1 d
H6 H 0.651(3) -0.212(2) 0.4635(18) 0.043(8) Uiso 1 1 d
O7 O 0.1751(2) 0.04544(17) 0.39071(10) 0.0324(4) Uani 1 1 d
O8 O -0.06890(16) 0.27096(12) 0.17349(10) 0.0230(3) Uani 1 1 d
H8 H -0.072(4) 0.280(3) 0.127(2) 0.069(12) Uiso 1 1 d
O9 O -0.58705(16) 0.77565(13) 0.12221(9) 0.0274(3) Uani 1 1 d
O10 O -0.0352(5) 0.0767(3) 0.4965(3) 0.1282(14) Uani 1 1 d
C1 C 0.14867(19) 0.37868(14) -0.03919(11) 0.0133(3) Uani 1 1 d
C2 C 0.15543(19) 0.48090(14) -0.05992(10) 0.0132(3) Uani 1 1 d
H2A H 0.123(2) 0.5240(18) -0.1120(13) 0.017(5) Uiso 1 1 d
C3 C 0.19651(19) 0.52143(14) -0.00538(10) 0.0126(3) Uani 1 1 d
C4 C 0.23362(19) 0.46115(14) 0.06959(10) 0.0118(3) Uani 1 1 d
C5 C 0.22777(19) 0.35781(14) 0.08723(10) 0.0121(3) Uani 1 1 d
H5A H 0.253(2) 0.3137(18) 0.1416(14) 0.017(6) Uiso 1 1 d
C6 C 0.18662(19) 0.31398(14) 0.03465(10) 0.0125(3) Uani 1 1 d
C7 C 0.27738(19) 0.50790(14) 0.12852(10) 0.0120(3) Uani 1 1 d
H7A H 0.205(2) 0.5828(17) 0.1281(12) 0.009(5) Uiso 1 1 d
C8 C 0.4272(2) 0.51752(16) 0.10146(11) 0.0152(4) Uani 1 1 d
H8C H 0.458(2) 0.5479(18) 0.1380(13) 0.017(5) Uiso 1 1 d
H8B H 0.500(3) 0.4504(19) 0.0975(14) 0.018(6) Uiso 1 1 d
H8A H 0.428(3) 0.559(2) 0.0444(15) 0.026(6) Uiso 1 1 d
C9 C 0.26594(19) 0.44869(14) 0.21444(10) 0.0119(3) Uani 1 1 d
C10 C 0.13230(19) 0.45640(14) 0.25746(10) 0.0125(3) Uani 1 1 d
C11 C 0.1217(2) 0.40372(15) 0.33665(11) 0.0148(4) Uani 1 1 d
H11A H 0.024(3) 0.407(2) 0.3670(15) 0.028(6) Uiso 1 1 d
C12 C 0.2445(2) 0.34387(14) 0.37505(10) 0.0132(3) Uani 1 1 d
C13 C 0.38002(19) 0.33346(14) 0.33422(10) 0.0122(3) Uani 1 1 d
C14 C 0.3862(2) 0.38629(14) 0.25481(10) 0.0120(3) Uani 1 1 d
H14A H 0.477(2) 0.3819(18) 0.2242(13) 0.015(5) Uiso 1 1 d
C15 C 0.51401(19) 0.26558(14) 0.37522(10) 0.0129(3) Uani 1 1 d
H15A H 0.501(2) 0.2782(17) 0.4291(13) 0.015(5) Uiso 1 1 d
C16 C 0.6475(2) 0.29427(15) 0.33541(11) 0.0161(4) Uani 1 1 d
H16C H 0.730(2) 0.2552(18) 0.3650(14) 0.018(6) Uiso 1 1 d
H16B H 0.635(2) 0.3700(17) 0.3323(12) 0.011(5) Uiso 1 1 d
H16A H 0.685(2) 0.2737(18) 0.2842(14) 0.020(6) Uiso 1 1 d
C17 C 0.54148(19) 0.14700(14) 0.38344(11) 0.0137(4) Uani 1 1 d
C18 C 0.6307(2) 0.07324(15) 0.43930(11) 0.0165(4) Uani 1 1 d
C19 C 0.6584(2) -0.03520(15) 0.44899(11) 0.0167(4) Uani 1 1 d
H19A H 0.717(2) -0.0846(19) 0.4902(14) 0.018(6) Uiso 1 1 d
C20 C 0.5924(2) -0.07182(14) 0.40392(11) 0.0155(4) Uani 1 1 d
C21 C 0.5028(2) -0.00156(14) 0.34656(10) 0.0142(4) Uani 1 1 d
C22 C 0.48093(19) 0.10657(14) 0.33783(10) 0.0135(4) Uani 1 1 d
H22A H 0.417(2) 0.1563(17) 0.3000(13) 0.012(5) Uiso 1 1 d
C23 C 0.4339(2) -0.04377(14) 0.29617(11) 0.0152(4) Uani 1 1 d
H23A H 0.397(3) -0.098(2) 0.3318(14) 0.023(6) Uiso 1 1 d
C24 C 0.5466(2) -0.09851(16) 0.23432(12) 0.0192(4) Uani 1 1 d
H24C H 0.624(3) -0.161(2) 0.2618(15) 0.029(7) Uiso 1 1 d
H24B H 0.596(3) -0.051(2) 0.1965(15) 0.024(6) Uiso 1 1 d
H24A H 0.512(2) -0.1302(19) 0.2034(14) 0.019(6) Uiso 1 1 d
C25 C 0.3034(2) 0.04140(14) 0.26014(11) 0.0147(4) Uani 1 1 d
C26 C 0.1793(2) 0.08141(15) 0.30934(11) 0.0174(4) Uani 1 1 d
C27 C 0.0573(2) 0.15699(16) 0.27850(12) 0.0192(4) Uani 1 1 d
H27A H -0.031(3) 0.189(2) 0.3122(16) 0.033(7) Uiso 1 1 d
C28 C 0.0559(2) 0.19490(15) 0.19709(11) 0.0162(4) Uani 1 1 d
C29 C 0.1774(2) 0.15740(14) 0.14470(11) 0.0142(4) Uani 1 1 d
C30 C 0.2981(2) 0.08154(14) 0.17843(11) 0.0144(4) Uani 1 1 d
H30A H 0.381(3) 0.0542(19) 0.1442(14) 0.021(6) Uiso 1 1 d
C31 C 0.1768(2) 0.20191(14) 0.05537(11) 0.0149(4) Uani 1 1 d
H31A H 0.083(2) 0.2068(17) 0.0372(13) 0.014(5) Uiso 1 1 d
C32 C 0.2916(2) 0.12846(15) 0.00466(12) 0.0196(4) Uani 1 1 d
H32C H 0.272(3) 0.1567(19) -0.0518(15) 0.024(6) Uiso 1 1 d
H32B H 0.286(3) 0.055(2) 0.0145(15) 0.026(6) Uiso 1 1 d
H32A H 0.382(3) 0.122(2) 0.0121(15) 0.030(7) Uiso 1 1 d
C33 C -0.1228(3) 0.2936(3) 0.49854(17) 0.0592(11) Uani 1 1 d
H33A H -0.089(4) 0.262(3) 0.454(2) 0.067(10) Uiso 1 1 d
C34 C -0.2636(3) 0.3104(3) 0.53028(17) 0.0563(10) Uani 1 1 d
H34A H -0.333(4) 0.289(3) 0.508(2) 0.058(9) Uiso 1 1 d
C35 C -0.3165(2) 0.36280(18) 0.59383(12) 0.0214(4) Uani 1 1 d
C36 C -0.2225(2) 0.39539(16) 0.62300(12) 0.0188(4) Uani 1 1 d
H36A H -0.249(2) 0.4327(18) 0.6657(14) 0.016(5) Uiso 1 1 d
C37 C -0.0842(2) 0.37575(17) 0.58693(13) 0.0216(4) Uani 1 1 d
H37A H -0.017(3) 0.399(2) 0.6036(16) 0.032(7) Uiso 1 1 d
C38 C -0.4674(2) 0.38473(17) 0.62823(12) 0.0197(4) Uani 1 1 d
C39 C -0.5775(2) 0.4130(2) 0.58004(14) 0.0346(6) Uani 1 1 d
H39A H -0.555(3) 0.412(2) 0.5304(18) 0.041(8) Uiso 1 1 d
C40 C -0.7167(2) 0.4362(2) 0.61413(14) 0.0330(6) Uani 1 1 d
H40A H -0.792(3) 0.459(2) 0.5821(16) 0.036(7) Uiso 1 1 d
C41 C -0.6474(2) 0.40127(17) 0.73892(12) 0.0224(4) Uani 1 1 d
H41A H -0.675(2) 0.3942(19) 0.7946(15) 0.020(6) Uiso 1 1 d
C42 C -0.5052(2) 0.37839(16) 0.70980(12) 0.0193(4) Uani 1 1 d
H42A H -0.445(3) 0.358(2) 0.7460(16) 0.028(7) Uiso 1 1 d
C43 C -0.9518(2) 0.79071(16) 0.15139(12) 0.0204(4) Uani 1 1 d
H43A H -0.955(2) 0.7631(19) 0.1010(14) 0.021(6) Uiso 1 1 d
C44 C -1.0664(2) 0.80260(17) 0.21000(13) 0.0249(4) Uani 1 1 d
H44A H -1.153(3) 0.775(2) 0.2040(16) 0.034(7) Uiso 1 1 d
C45 C -1.0680(3) 0.84555(18) 0.27511(14) 0.0269(5) Uani 1 1 d
H45A H -1.152(3) 0.857(2) 0.3171(16) 0.033(7) Uiso 1 1 d
C46 C -0.9527(3) 0.87443(18) 0.28231(13) 0.0275(5) Uani 1 1 d
H46A H -0.955(3) 0.905(2) 0.3279(16) 0.033(7) Uiso 1 1 d
C47 C -0.8356(2) 0.85910(17) 0.22540(13) 0.0231(4) Uani 1 1 d
H47A H -0.763(3) 0.881(2) 0.2325(15) 0.030(7) Uiso 1 1 d
C48 C -0.8350(2) 0.81865(15) 0.15867(12) 0.0183(4) Uani 1 1 d
C49 C -0.7055(2) 0.80330(16) 0.09929(13) 0.0206(4) Uani 1 1 d
C50 C -0.7206(2) 0.82409(15) 0.01183(12) 0.0182(4) Uani 1 1 d
C51 C -0.5986(2) 0.78499(16) -0.03923(13) 0.0210(4) Uani 1 1 d
H51A H -0.507(3) 0.740(2) -0.0186(16) 0.034(7) Uiso 1 1 d
C52 C -0.6048(2) 0.80884(17) -0.12109(13) 0.0235(4) Uani 1 1 d
H52A H -0.514(3) 0.783(2) -0.1590(16) 0.032(7) Uiso 1 1 d
C53 C -0.7331(2) 0.87250(17) -0.15313(13) 0.0241(4) Uani 1 1 d
H53A H -0.741(3) 0.890(2) -0.2120(15) 0.026(6) Uiso 1 1 d
C54 C -0.8552(2) 0.91105(17) -0.10280(13) 0.0236(4) Uani 1 1 d
H54A H -0.944(3) 0.957(2) -0.1283(16) 0.035(7) Uiso 1 1 d
C55 C -0.8492(2) 0.88670(16) -0.02075(12) 0.0205(4) Uani 1 1 d
H55A H -0.939(3) 0.914(2) 0.0151(15) 0.032(7) Uiso 1 1 d
N1 N -0.03315(19) 0.32670(17) 0.52509(10) 0.0282(4) Uani 1 1 d
N2 N -0.75358(19) 0.43167(15) 0.69239(11) 0.0231(4) Uani 1 1 d
H1 H 0.059(3) 0.392(2) -0.1333(17) 0.036(7) Uiso 1 1 d
H7 H 0.201(10) 0.013(8) 0.393(6) 0.25(4) Uiso 1 1 d

loop_
_atom_site_aniso_label
_atom_site_aniso_U_11
_atom_site_aniso_U_22
_atom_site_aniso_U_33
_atom_site_aniso_U_23
_atom_site_aniso_U_13
_atom_site_aniso_U_12
O1 0.0219(7) 0.0173(6) 0.0132(6) -0.0013(5) -0.0089(5) -0.0068(6)
O2 0.0216(7) 0.0135(6) 0.0171(7) 0.0011(5) -0.0061(6) -0.0072(5)
O3 0.0091(7) 0.0245(7) 0.0117(6) 0.0016(5) -0.0026(5) -0.0027(5)
O4 0.0124(7) 0.0261(7) 0.0092(6) 0.0041(5) -0.0015(5) -0.0050(5)
O5 0.0345(9) 0.0186(7) 0.0332(9) 0.0036(6) -0.0254(7) -0.0098(6)
O6 0.0334(9) 0.0132(6) 0.0218(7) -0.0023(5) -0.0165(7) 0.0003(6)
O7 0.0319(9) 0.0512(11) 0.0118(7) 0.0038(7) -0.0043(6) -0.0166(8)
O8 0.0168(7) 0.0249(7) 0.0220(8) 0.0003(6) -0.0079(6) -0.0011(6)
O9 0.0205(8) 0.0363(9) 0.0264(8) -0.0055(7) -0.0061(6) -0.0091(7)
O10 0.122(3) 0.116(3) 0.129(3) -0.013(3) 0.005(3) -0.035(3)
C1 0.0123(9) 0.0162(8) 0.0115(8) -0.0037(7) -0.0027(7) -0.0037(7)
C2 0.0124(9) 0.0161(8) 0.0092(8) 0.0005(6) -0.0033(6) -0.0035(7)
C3 0.0115(8) 0.0131(8) 0.0121(8) -0.0008(6) -0.0012(6) -0.0041(6)
C4 0.0104(8) 0.0152(8) 0.0094(8) -0.0028(6) -0.0021(6) -0.0031(7)
C5 0.0109(8) 0.0141(8) 0.0098(8) 0.0002(6) -0.0031(6) -0.0032(6)
C6 0.0128(9) 0.0132(8) 0.0114(8) -0.0014(6) -0.0032(7) -0.0037(7)
C7 0.0133(9) 0.0125(8) 0.0102(8) -0.0011(6) -0.0026(6) -0.0044(7)
C8 0.0147(9) 0.0199(9) 0.0118(8) -0.0012(7) -0.0012(7) -0.0079(7)
C9 0.0135(9) 0.0128(8) 0.0100(8) -0.0022(6) -0.0020(6) -0.0048(7)
C10 0.0114(8) 0.0148(8) 0.0119(8) -0.0018(6) -0.0036(6) -0.0044(7)
C11 0.0115(9) 0.0193(9) 0.0127(9) -0.0018(7) -0.0005(7) -0.0053(7)
C12 0.0144(9) 0.0158(8) 0.0096(8) -0.0012(6) -0.0018(7) -0.0058(7)
C13 0.0122(9) 0.0130(8) 0.0115(8) -0.0021(6) -0.0024(6) -0.0040(7)
C14 0.0116(9) 0.0138(8) 0.0109(8) -0.0041(6) -0.0010(7) -0.0037(7)
C15 0.0124(9) 0.0158(8) 0.0100(8) -0.0016(6) -0.0024(6) -0.0044(7)
C16 0.0117(9) 0.0201(9) 0.0156(9) -0.0005(7) -0.0027(7) -0.0056(7)
C17 0.0120(9) 0.0162(8) 0.0116(8) -0.0004(7) -0.0023(7) -0.0042(7)
C18 0.0181(10) 0.0186(9) 0.0140(9) -0.0004(7) -0.0070(7) -0.0068(7)
C19 0.0149(9) 0.0192(9) 0.0135(9) 0.0002(7) -0.0063(7) -0.0028(7)
C20 0.0169(9) 0.0137(8) 0.0136(8) -0.0034(7) -0.0031(7) -0.0010(7)
C21 0.0133(9) 0.0171(8) 0.0108(8) -0.0028(7) -0.0022(7) -0.0029(7)
C22 0.0112(9) 0.0160(8) 0.0109(8) -0.0003(7) -0.0023(7) -0.0027(7)
C23 0.0175(9) 0.0139(8) 0.0133(8) -0.0004(7) -0.0059(7) -0.0037(7)
C24 0.0189(10) 0.0191(9) 0.0183(9) -0.0058(8) -0.0054(8) -0.0016(8)
C25 0.0168(9) 0.0136(8) 0.0153(9) -0.0011(7) -0.0062(7) -0.0057(7)
C26 0.0188(10) 0.0212(9) 0.0122(9) 0.0006(7) -0.0040(7) -0.0082(8)
C27 0.0141(9) 0.0242(10) 0.0179(9) -0.0029(8) -0.0026(7) -0.0051(8)
C28 0.0151(9) 0.0158(8) 0.0184(9) -0.0005(7) -0.0058(7) -0.0060(7)
C29 0.0194(10) 0.0127(8) 0.0130(8) 0.0005(6) -0.0055(7) -0.0084(7)
C30 0.0159(9) 0.0130(8) 0.0153(9) -0.0022(7) -0.0034(7) -0.0055(7)
C31 0.0189(10) 0.0148(8) 0.0124(8) -0.0004(7) -0.0054(7) -0.0067(7)
C32 0.0268(11) 0.0151(9) 0.0161(9) -0.0020(7) -0.0060(8) -0.0050(8)
C33 0.0200(13) 0.141(3) 0.0348(15) -0.0558(19) 0.0123(11) -0.0302(17)
C34 0.0200(13) 0.130(3) 0.0410(15) -0.0564(19) 0.0089(11) -0.0307(16)
C35 0.0150(10) 0.0352(11) 0.0158(9) -0.0063(8) -0.0001(7) -0.0103(8)
C36 0.0157(9) 0.0195(9) 0.0228(10) -0.0061(8) -0.0014(8) -0.0065(7)
C37 0.0144(10) 0.0239(10) 0.0267(11) -0.0026(8) -0.0023(8) -0.0079(8)
C38 0.0142(9) 0.0287(10) 0.0194(10) -0.0079(8) 0.0011(7) -0.0102(8)
C39 0.0185(11) 0.0741(19) 0.0170(11) -0.0164(11) 0.0017(9) -0.0191(12)
C40 0.0158(11) 0.0615(17) 0.0257(11) -0.0123(11) -0.0016(9) -0.0153(11)
C41 0.0187(10) 0.0261(10) 0.0175(10) -0.0014(8) 0.0023(8) -0.0053(8)
C42 0.0144(9) 0.0243(10) 0.0168(9) -0.0023(8) -0.0008(7) -0.0052(8)
C43 0.0208(10) 0.0177(9) 0.0229(10) -0.0051(8) -0.0029(8) -0.0056(8)
C44 0.0218(11) 0.0241(10) 0.0278(11) -0.0057(8) 0.0003(9) -0.0075(8)
C45 0.0260(12) 0.0252(10) 0.0257(11) -0.0060(9) 0.0031(9) -0.0059(9)
C46 0.0357(13) 0.0260(11) 0.0211(10) -0.0081(9) -0.0020(9) -0.0089(9)
C47 0.0270(11) 0.0224(10) 0.0234(10) -0.0041(8) -0.0055(9) -0.0112(9)
C48 0.0190(10) 0.0153(8) 0.0199(9) -0.0019(7) -0.0036(8) -0.0051(7)
C49 0.0210(10) 0.0169(9) 0.0255(10) -0.0041(8) -0.0050(8) -0.0069(8)
C50 0.0194(10) 0.0164(8) 0.0208(10) -0.0054(7) -0.0015(8) -0.0075(7)
C51 0.0182(10) 0.0209(9) 0.0249(10) -0.0040(8) -0.0016(8) -0.0082(8)
C52 0.0245(11) 0.0227(10) 0.0245(10) -0.0076(8) 0.0039(9) -0.0103(8)
C53 0.0319(12) 0.0224(10) 0.0198(10) -0.0037(8) -0.0032(9) -0.0112(9)
C54 0.0244(11) 0.0217(10) 0.0244(11) -0.0054(8) -0.0050(9) -0.0057(8)
C55 0.0201(10) 0.0178(9) 0.0223(10) -0.0044(8) -0.0021(8) -0.0045(8)
N1 0.0157(9) 0.0523(12) 0.0154(8) -0.0038(8) 0.0003(7) -0.0125(8)
N2 0.0157(9) 0.0285(9) 0.0233(9) -0.0037(7) 0.0012(7) -0.0076(7)

loop_
_atom_type_symbol
_atom_type_description
_atom_type_scat_dispersion_real
_atom_type_scat_dispersion_imag
_atom_type_scat_source
C C 0.0033 0.0016 'International Tables Vol C Tables 4.2.6.8 and 6.1.1.4'
H H 0.0000 0.0000 'International Tables Vol C Tables 4.2.6.8 and 6.1.1.4'
N N 0.0061 0.0033 'International Tables Vol C Tables 4.2.6.8 and 6.1.1.4'
O O 0.0106 0.0060 'International Tables Vol C Tables 4.2.6.8 and 6.1.1.4'

loop_
_geom_angle_atom_site_label_1
_geom_angle_atom_site_label_2
_geom_angle_atom_site_label_3
_geom_angle
O1 C1 C2 120.90(15)
O1 C1 C6 117.78(16)
C2 C1 C6 121.30(16)
C1 C2 C3 119.57(15)
O2 C3 C2 115.19(15)
O2 C3 C4 123.11(16)
C2 C3 C4 121.67(16)
C3 C4 C5 116.69(15)
C3 C4 C7 120.57(16)
C5 C4 C7 122.74(15)
C6 C5 C4 123.67(15)
C5 C6 C1 117.08(16)
C5 C6 C31 123.24(15)
C1 C6 C31 119.65(15)
C9 C7 C4 113.31(14)
C9 C7 C8 112.05(14)
C4 C7 C8 110.82(15)
C14 C9 C10 116.75(16)
C14 C9 C7 122.40(16)
C10 C9 C7 120.84(15)
O3 C10 C11 120.52(17)
O3 C10 C9 118.58(16)
C11 C10 C9 120.89(16)
C12 C11 C10 120.43(17)
O4 C12 C11 120.84(17)
O4 C12 C13 118.59(15)
C11 C12 C13 120.57(16)
C14 C13 C12 117.26(16)
C14 C13 C15 122.07(16)
C12 C13 C15 120.66(15)
C13 C14 C9 124.07(17)
C13 C15 C17 111.89(14)
C13 C15 C16 113.33(15)
C17 C15 C16 110.81(15)
C22 C17 C18 116.81(16)
C22 C17 C15 123.31(15)
C18 C17 C15 119.87(15)
O5 C18 C19 119.51(16)
O5 C18 C17 118.56(16)
C19 C18 C17 121.87(16)
C18 C19 C20 119.37(16)
O6 C20 C19 120.84(16)
O6 C20 C21 117.94(16)
C19 C20 C21 121.18(17)
C22 C21 C20 117.21(16)
C22 C21 C23 122.43(15)
C20 C21 C23 120.36(16)
C17 C22 C21 123.50(16)
C25 C23 C21 112.32(15)
C25 C23 C24 113.57(15)
C21 C23 C24 110.04(16)
C30 C25 C26 116.48(17)
C30 C25 C23 123.42(17)
C26 C25 C23 120.08(16)
O7 C26 C27 118.08(19)
O7 C26 C25 120.22(17)
C27 C26 C25 121.70(17)
C28 C27 C26 120.21(19)
O8 C28 C27 115.21(18)
O8 C28 C29 124.13(17)
C27 C28 C29 120.64(17)
C30 C29 C28 117.21(17)
C30 C29 C31 122.31(17)
C28 C29 C31 120.43(16)
C25 C30 C29 123.75(18)
C29 C31 C6 111.65(14)
C29 C31 C32 113.41(15)
C6 C31 C32 111.14(16)
N1 C33 C34 123.6(2)
C35 C34 C33 119.5(2)
C34 C35 C36 117.2(2)
C34 C35 C38 121.22(19)
C36 C35 C38 121.58(18)
C37 C36 C35 119.07(19)
N1 C37 C36 124.08(19)
C42 C38 C39 117.18(19)
C42 C38 C35 121.43(18)
C39 C38 C35 121.39(18)
C40 C39 C38 119.5(2)
N2 C40 C39 123.5(2)
N2 C41 C42 123.49(19)
C41 C42 C38 119.33(19)
C44 C43 C48 120.17(19)
C43 C44 C45 120.3(2)
C46 C45 C44 119.8(2)
C47 C46 C45 120.1(2)
C46 C47 C48 120.3(2)
C43 C48 C47 119.2(2)
C43 C48 C49 122.67(18)
C47 C48 C49 118.07(18)
O9 C49 C48 119.72(19)
O9 C49 C50 119.9(2)
C48 C49 C50 120.35(17)
C51 C50 C55 119.18(19)
C51 C50 C49 118.16(18)
C55 C50 C49 122.52(18)
C52 C51 C50 120.28(19)
C51 C52 C53 120.1(2)
C54 C53 C52 120.0(2)
C55 C54 C53 119.9(2)
C54 C55 C50 120.5(2)
C37 N1 C33 116.5(2)
C40 N2 C41 116.99(19)

loop_
_geom_bond_atom_site_label_1
_geom_bond_atom_site_label_2
_geom_bond_distance
O1 C1 1.374(2)
O2 C3 1.381(2)
O3 C10 1.366(2)
O4 C12 1.372(2)
O5 C18 1.382(2)
O6 C20 1.376(2)
O7 C26 1.376(2)
O8 C28 1.366(2)
O9 C49 1.222(2)
C1 C2 1.386(2)
C1 C6 1.397(2)
C2 C3 1.391(2)
C3 C4 1.394(2)
C4 C5 1.398(2)
C4 C7 1.527(2)
C5 C6 1.395(2)
C6 C31 1.529(2)
C7 C9 1.521(2)
C7 C8 1.542(3)
C9 C14 1.397(2)
C9 C10 1.400(3)
C10 C11 1.394(2)
C11 C12 1.393(2)
C12 C13 1.397(3)
C13 C14 1.394(2)
C13 C15 1.519(2)
C15 C17 1.525(2)
C15 C16 1.537(3)
C17 C22 1.391(2)
C17 C18 1.396(2)
C18 C19 1.386(3)
C19 C20 1.386(3)
C20 C21 1.400(2)
C21 C22 1.394(3)
C21 C23 1.527(2)
C23 C25 1.521(2)
C23 C24 1.532(3)
C25 C30 1.393(3)
C25 C26 1.396(3)
C26 C27 1.384(3)
C27 C28 1.382(3)
C28 C29 1.402(3)
C29 C30 1.396(3)
C29 C31 1.521(2)
C31 C32 1.535(3)
C33 N1 1.333(3)
C33 C34 1.385(4)
C34 C35 1.384(3)
C35 C36 1.391(3)
C35 C38 1.481(3)
C36 C37 1.381(3)
C37 N1 1.331(3)
C38 C42 1.388(3)
C38 C39 1.392(3)
C39 C40 1.376(3)
C40 N2 1.334(3)
C41 N2 1.337(3)
C41 C42 1.379(3)
C43 C44 1.386(3)
C43 C48 1.396(3)
C44 C45 1.390(3)
C45 C46 1.389(3)
C46 C47 1.386(3)
C47 C48 1.398(3)
C48 C49 1.495(3)
C49 C50 1.498(3)
C50 C51 1.397(3)
C50 C55 1.398(3)
C51 C52 1.385(3)
C52 C53 1.395(3)
C53 C54 1.388(3)
C54 C55 1.387(3)
